data_7114362
loop_
_publ_author_name
'Hoffmann, Nils'
'Wismach, Cathleen'
'Jones, Peter G.'
'Streubel, Rainer'
'Huy, Ngoc Hoa Tran'
'Mathey, Fran\,cois'

_publ_section_title
;
 Synthesis of the first 1,2,3,4-azatriphospholene complex
;
_journal_issue 5
_journal_name_full 'Chemical Communications'
_journal_page_first 454
_journal_page_last 455
_journal_paper_doi 10.1039/b110803b
_journal_year 2002
_chemical_formula_sum 'C31 H21 N O5 P2 W'
_chemical_formula_weight 733.28
_space_group_IT_number 14
_symmetry_cell_setting monoclinic
_symmetry_space_group_name_Hall '-P 2yn'
_symmetry_space_group_name_H-M 'P 1 21/n 1'
_atom_sites_solution_hydrogens geom
_atom_sites_solution_primary direct
_atom_sites_solution_secondary difmap
_audit_creation_method SHELXL-97
_cell_angle_alpha 90.00
_cell_angle_beta 106.733(3)
_cell_angle_gamma 90.00
_cell_formula_units_Z 4
_cell_length_a 12.6819(8)
_cell_length_b 17.0312(10)
_cell_length_c 13.7777(8)
_cell_measurement_reflns_used 45728
_cell_measurement_temperature 133(2)
_cell_measurement_theta_max 28
_cell_measurement_theta_min 2
_cell_volume 2849.8(3)
_computing_cell_refinement 'Bruker Saint'
_computing_data_collection 'Bruker Smart'
_computing_data_reduction 'Bruker Saint'
_computing_molecular_graphics 'Siemens XP'
_computing_publication_material ShelXL-97
_computing_structure_refinement 'SHELXL-97 (Sheldrick, 1997)'
_computing_structure_solution 'SHELXS-97 (Sheldrick, 1990)'
_diffrn_ambient_temperature 133(2)
_diffrn_measured_fraction_theta_full 0.999
_diffrn_measured_fraction_theta_max 0.999
_diffrn_measurement_device_type 'Bruker Smart 1000 CCD'
_diffrn_measurement_method 8.192
_diffrn_radiation_monochromator graphite
_diffrn_radiation_source 'fine-focus sealed tube'
_diffrn_radiation_type MoK\a
_diffrn_radiation_wavelength 0.71073
_diffrn_reflns_av_R_equivalents 0.0298
_diffrn_reflns_av_sigmaI/netI 0.0188
_diffrn_reflns_limit_h_max 17
_diffrn_reflns_limit_h_min -17
_diffrn_reflns_limit_k_max 23
_diffrn_reflns_limit_k_min -23
_diffrn_reflns_limit_l_max 19
_diffrn_reflns_limit_l_min -19
_diffrn_reflns_number 44915
_diffrn_reflns_theta_full 28.00
_diffrn_reflns_theta_max 30.03
_diffrn_reflns_theta_min 1.92
_diffrn_standards_decay_% 0
_exptl_absorpt_coefficient_mu 4.207
_exptl_absorpt_correction_T_max 0.9281
_exptl_absorpt_correction_T_min 0.6029
_exptl_absorpt_correction_type multi-scan
_exptl_absorpt_process_details Sadabs
_exptl_crystal_colour colourless
_exptl_crystal_density_diffrn 1.709
_exptl_crystal_density_meas ?
_exptl_crystal_description 'cut tablet'
_exptl_crystal_F_000 1432
_exptl_crystal_size_max 0.29
_exptl_crystal_size_mid 0.25
_exptl_crystal_size_min 0.09
_refine_diff_density_max 1.201
_refine_diff_density_min -1.032
_refine_diff_density_rms 0.082
_refine_ls_extinction_method none
_refine_ls_goodness_of_fit_ref 1.039
_refine_ls_hydrogen_treatment 'P-H free, others riding'
_refine_ls_matrix_type full
_refine_ls_number_parameters 365
_refine_ls_number_reflns 8327
_refine_ls_number_restraints 56
_refine_ls_restrained_S_all 1.036
_refine_ls_R_factor_all 0.0217
_refine_ls_R_factor_gt 0.0181
_refine_ls_shift/su_max 0.002
_refine_ls_shift/su_mean 0.000
_refine_ls_structure_factor_coef Fsqd
_refine_ls_weighting_details 'calc w=1/[\s^2^(Fo^2^)+(0.0319P)^2^] where P=(Fo^2^+2Fc^2^)/3'
_refine_ls_weighting_scheme calc
_refine_ls_wR_factor_gt 0.0483
_refine_ls_wR_factor_ref 0.0495
_reflns_number_gt 7452
_reflns_number_total 8327
_reflns_threshold_expression >2sigma(I)
_cod_data_source_file b110803b.txt
_cod_data_source_block tuna
_cod_depositor_comments
;
The following automatic conversions were performed:

'_exptl_crystal_density_meas' value 'not measured' was changed to '?'
- the value is perceived as not measured.

Automatic conversion script
Id: cif_fix_values 3008 2015-01-20 13:52:24Z robertas 
;
_cod_original_sg_symbol_H-M P2(1)/n
_cod_database_code 7114362

loop_
_symmetry_equiv_pos_as_xyz
'x, y, z'
'-x+1/2, y+1/2, -z+1/2'
'-x, -y, -z'
'x-1/2, -y-1/2, z-1/2'

loop_
_atom_site_label
_atom_site_type_symbol
_atom_site_fract_x
_atom_site_fract_y
_atom_site_fract_z
_atom_site_U_iso_or_equiv
_atom_site_adp_type
_atom_site_occupancy
_atom_site_symmetry_multiplicity
_atom_site_calc_flag
_atom_site_refinement_flags
W W 0.066075(6) 0.155429(4) 0.078888(5) 0.01782(3) Uani 1 1 d .
P1 P -0.02265(4) 0.24052(2) 0.18213(3) 0.01715(8) Uani 1 1 d .
P2 P -0.06913(4) 0.24957(2) 0.39076(3) 0.01600(8) Uani 1 1 d .
N N 0.17873(14) 0.13652(10) 0.40102(12) 0.0269(3) Uani 1 1 d U
C1 C 0.04560(17) 0.06088(11) 0.16360(14) 0.0265(4) Uani 1 1 d U
C2 C 0.13950(16) 0.08597(11) 0.00015(14) 0.0247(4) Uani 1 1 d U
C3 C 0.07183(16) 0.25274(11) -0.00660(14) 0.0251(4) Uani 1 1 d U
C4 C 0.21772(16) 0.17838(11) 0.17773(14) 0.0242(4) Uani 1 1 d U
C5 C -0.08039(17) 0.13171(12) -0.02511(15) 0.0278(4) Uani 1 1 d U
C6 C 0.00477(15) 0.34554(9) 0.17550(13) 0.0185(3) Uani 1 1 d U
C7 C 0.10140(15) 0.37706(10) 0.23893(13) 0.0205(3) Uani 1 1 d U
H7 H 0.1510 0.3443 0.2867 0.025 Uiso 1 1 calc R
C8 C 0.12598(17) 0.45650(10) 0.23282(14) 0.0256(4) Uani 1 1 d U
H8 H 0.1925 0.4776 0.2758 0.031 Uiso 1 1 calc R
C9 C 0.05276(18) 0.50463(11) 0.16360(14) 0.0291(4) Uani 1 1 d U
H9 H 0.0689 0.5588 0.1592 0.035 Uiso 1 1 calc R
C10 C -0.04393(18) 0.47334(11) 0.10094(15) 0.0303(4) Uani 1 1 d U
H10 H -0.0944 0.5065 0.0545 0.036 Uiso 1 1 calc R
C11 C -0.06775(16) 0.39358(11) 0.10553(13) 0.0248(4) Uani 1 1 d U
H11 H -0.1332 0.3723 0.0611 0.030 Uiso 1 1 calc R
C12 C 0.00361(14) 0.21372(9) 0.31174(12) 0.0181(3) Uani 1 1 d U
C13 C 0.10018(15) 0.17079(10) 0.35947(13) 0.0192(3) Uani 1 1 d U
C14 C 0.00384(15) 0.32267(10) 0.48058(12) 0.0185(3) Uani 1 1 d U
C15 C 0.11841(16) 0.32473(11) 0.50760(14) 0.0243(4) Uani 1 1 d U
H15 H 0.1575 0.2900 0.4764 0.029 Uiso 1 1 calc R
C16 C 0.17560(18) 0.37831(12) 0.58114(17) 0.0334(5) Uani 1 1 d U
H16 H 0.2537 0.3805 0.5996 0.040 Uiso 1 1 calc R
C17 C 0.1177(2) 0.42801(11) 0.62676(16) 0.0360(5) Uani 1 1 d U
H17 H 0.1567 0.4633 0.6779 0.043 Uiso 1 1 calc R
C18 C 0.00467(19) 0.42701(11) 0.59917(16) 0.0330(5) Uani 1 1 d U
H18 H -0.0339 0.4621 0.6304 0.040 Uiso 1 1 calc R
C19 C -0.05349(17) 0.37463(11) 0.52544(14) 0.0255(4) Uani 1 1 d U
H19 H -0.1317 0.3742 0.5058 0.031 Uiso 1 1 calc R
C20 C -0.10669(14) 0.17223(10) 0.46387(12) 0.0175(3) Uani 1 1 d U
C21 C -0.10082(16) 0.09306(10) 0.43817(13) 0.0225(3) Uani 1 1 d U
H21 H -0.0721 0.0789 0.3840 0.027 Uiso 1 1 calc R
C22 C -0.13687(16) 0.03567(10) 0.49182(14) 0.0251(4) Uani 1 1 d U
H22 H -0.1316 -0.0180 0.4749 0.030 Uiso 1 1 calc R
C23 C -0.18051(15) 0.05486(10) 0.56966(14) 0.0238(4) Uani 1 1 d U
H23 H -0.2061 0.0148 0.6051 0.029 Uiso 1 1 calc R
C24 C -0.18676(17) 0.13318(12) 0.59589(15) 0.0263(4) Uani 1 1 d U
H24 H -0.2163 0.1468 0.6496 0.032 Uiso 1 1 calc R
C25 C -0.14968(16) 0.19140(10) 0.54331(14) 0.0231(4) Uani 1 1 d U
H25 H -0.1536 0.2449 0.5616 0.028 Uiso 1 1 calc R
C26 C -0.19551(14) 0.29388(10) 0.31752(12) 0.0186(3) Uani 1 1 d U
C27 C -0.19548(16) 0.37156(11) 0.28522(13) 0.0239(4) Uani 1 1 d U
H27 H -0.1291 0.4011 0.3023 0.029 Uiso 1 1 calc R
C28 C -0.29332(19) 0.40540(11) 0.22787(15) 0.0306(4) Uani 1 1 d U
H28 H -0.2936 0.4581 0.2052 0.037 Uiso 1 1 calc R
C29 C -0.39005(18) 0.36300(12) 0.20359(15) 0.0306(4) Uani 1 1 d U
H29 H -0.4567 0.3868 0.1650 0.037 Uiso 1 1 calc R
C30 C -0.39037(17) 0.28554(12) 0.23546(15) 0.0308(4) Uani 1 1 d U
H30 H -0.4570 0.2563 0.2183 0.037 Uiso 1 1 calc R
C31 C -0.29334(15) 0.25111(11) 0.29228(13) 0.0238(4) Uani 1 1 d U
H31 H -0.2934 0.1982 0.3141 0.029 Uiso 1 1 calc R
O1 O 0.03209(15) 0.00846(9) 0.20937(11) 0.0427(4) Uani 1 1 d U
O2 O 0.18232(13) 0.04519(9) -0.04269(12) 0.0364(3) Uani 1 1 d U
O3 O 0.06827(14) 0.30717(9) -0.05535(11) 0.0367(3) Uani 1 1 d U
O4 O 0.30420(12) 0.19052(10) 0.22925(11) 0.0365(3) Uani 1 1 d U
O5 O -0.16073(13) 0.11814(11) -0.08599(12) 0.0453(4) Uani 1 1 d U
H1 H -0.1287(19) 0.2414(13) 0.1480(16) 0.032(6) Uiso 1 1 d .

loop_
_atom_site_aniso_label
_atom_site_aniso_U_11
_atom_site_aniso_U_22
_atom_site_aniso_U_33
_atom_site_aniso_U_23
_atom_site_aniso_U_13
_atom_site_aniso_U_12
W 0.01798(4) 0.02081(4) 0.01526(4) -0.00182(2) 0.00574(3) -0.00194(2)
P1 0.0164(2) 0.02085(19) 0.01430(18) -0.00022(14) 0.00456(15) -0.00092(16)
P2 0.0170(2) 0.01625(18) 0.01528(18) 0.00066(14) 0.00545(15) 0.00076(15)
N 0.0268(9) 0.0271(7) 0.0263(8) 0.0027(6) 0.0068(7) 0.0044(6)
C1 0.0279(10) 0.0261(8) 0.0234(9) -0.0055(7) 0.0040(7) -0.0046(7)
C2 0.0221(9) 0.0282(9) 0.0245(9) -0.0034(7) 0.0079(7) -0.0051(7)
C3 0.0230(9) 0.0317(9) 0.0222(8) -0.0026(7) 0.0093(7) -0.0011(7)
C4 0.0252(9) 0.0272(8) 0.0217(8) 0.0020(7) 0.0094(7) -0.0018(7)
C5 0.0259(10) 0.0321(9) 0.0260(9) -0.0027(8) 0.0086(8) 0.0000(8)
C6 0.0189(8) 0.0211(8) 0.0168(7) 0.0014(6) 0.0072(6) 0.0014(6)
C7 0.0192(8) 0.0233(8) 0.0188(8) 0.0007(6) 0.0050(6) 0.0005(7)
C8 0.0275(10) 0.0253(8) 0.0244(9) -0.0010(7) 0.0082(7) -0.0014(7)
C9 0.0386(12) 0.0225(8) 0.0289(9) 0.0034(7) 0.0139(8) 0.0015(8)
C10 0.0330(11) 0.0297(9) 0.0278(9) 0.0107(7) 0.0080(8) 0.0082(8)
C11 0.0228(9) 0.0287(9) 0.0215(8) 0.0050(7) 0.0041(7) 0.0022(7)
C12 0.0201(8) 0.0193(7) 0.0163(7) 0.0014(6) 0.0077(6) 0.0011(6)
C13 0.0238(9) 0.0191(7) 0.0165(7) 0.0002(6) 0.0084(6) -0.0006(6)
C14 0.0233(8) 0.0157(7) 0.0164(7) 0.0004(6) 0.0056(6) -0.0008(6)
C15 0.0234(9) 0.0213(8) 0.0276(9) -0.0024(7) 0.0066(7) -0.0012(7)
C16 0.0261(10) 0.0257(9) 0.0414(12) -0.0040(8) -0.0012(9) -0.0055(8)
C17 0.0437(13) 0.0224(9) 0.0339(11) -0.0079(8) -0.0018(9) -0.0012(8)
C18 0.0429(12) 0.0246(9) 0.0301(10) -0.0091(7) 0.0085(9) 0.0038(8)
C19 0.0271(10) 0.0250(8) 0.0251(9) -0.0018(7) 0.0085(7) 0.0029(7)
C20 0.0163(8) 0.0193(7) 0.0165(7) 0.0020(6) 0.0040(6) -0.0003(6)
C21 0.0278(9) 0.0217(8) 0.0195(8) -0.0024(6) 0.0094(7) -0.0028(7)
C22 0.0304(10) 0.0195(8) 0.0258(9) -0.0003(6) 0.0089(7) -0.0038(7)
C23 0.0216(9) 0.0249(8) 0.0247(8) 0.0068(7) 0.0064(7) -0.0032(7)
C24 0.0273(10) 0.0278(8) 0.0293(9) 0.0045(7) 0.0170(8) 0.0024(8)
C25 0.0262(9) 0.0210(8) 0.0260(9) 0.0016(6) 0.0137(7) 0.0030(7)
C26 0.0195(8) 0.0213(7) 0.0150(7) 0.0013(6) 0.0050(6) 0.0040(6)
C27 0.0254(9) 0.0223(8) 0.0222(8) 0.0021(6) 0.0042(7) 0.0015(7)
C28 0.0343(11) 0.0239(9) 0.0275(9) 0.0014(7) -0.0007(8) 0.0066(8)
C29 0.0272(10) 0.0337(9) 0.0249(9) -0.0003(8) -0.0017(8) 0.0098(8)
C30 0.0212(9) 0.0387(10) 0.0280(9) 0.0023(8) -0.0001(7) -0.0012(8)
C31 0.0213(9) 0.0265(8) 0.0228(8) 0.0031(7) 0.0051(7) 0.0003(7)
O1 0.0580(11) 0.0322(8) 0.0331(8) 0.0057(6) 0.0052(8) -0.0167(7)
O2 0.0347(8) 0.0377(8) 0.0423(8) -0.0122(6) 0.0199(7) -0.0020(6)
O3 0.0432(9) 0.0347(8) 0.0363(8) 0.0112(6) 0.0182(7) 0.0054(7)
O4 0.0228(7) 0.0505(9) 0.0328(8) 0.0058(7) 0.0026(6) -0.0074(7)
O5 0.0296(8) 0.0578(10) 0.0389(9) -0.0078(8) -0.0056(7) -0.0033(8)

loop_
_atom_type_symbol
_atom_type_description
_atom_type_scat_dispersion_real
_atom_type_scat_dispersion_imag
_atom_type_scat_source
C C 0.0033 0.0016 'International Tables Vol C Tables 4.2.6.8 and 6.1.1.4'
H H 0.0000 0.0000 'International Tables Vol C Tables 4.2.6.8 and 6.1.1.4'
N N 0.0061 0.0033 'International Tables Vol C Tables 4.2.6.8 and 6.1.1.4'
O O 0.0106 0.0060 'International Tables Vol C Tables 4.2.6.8 and 6.1.1.4'
P P 0.1023 0.0942 'International Tables Vol C Tables 4.2.6.8 and 6.1.1.4'
W W -0.8490 6.8722 'International Tables Vol C Tables 4.2.6.8 and 6.1.1.4'

loop_
_geom_angle_atom_site_label_1
_geom_angle_atom_site_label_2
_geom_angle_atom_site_label_3
_geom_angle
C2 W C5 88.50(8)
C2 W C3 93.85(7)
C5 W C3 86.10(8)
C2 W C1 89.96(8)
C5 W C1 90.31(8)
C3 W C1 174.69(8)
C2 W C4 88.79(8)
C5 W C4 176.93(7)
C3 W C4 92.63(7)
C1 W C4 91.14(7)
C2 W P1 178.34(6)
C5 W P1 92.66(6)
C3 W P1 87.41(5)
C1 W P1 88.85(6)
C4 W P1 90.08(6)
C12 P1 C6 108.52(8)
C12 P1 W 115.81(6)
C6 P1 W 114.40(6)
C12 P2 C26 110.27(8)
C12 P2 C20 111.62(8)
C26 P2 C20 106.51(8)
C12 P2 C14 114.39(8)
C26 P2 C14 107.03(8)
C20 P2 C14 106.60(8)
O1 C1 W 178.61(18)
O2 C2 W 178.30(18)
O3 C3 W 175.83(17)
O4 C4 W 176.87(17)
O5 C5 W 177.62(19)
C11 C6 C7 119.69(16)
C11 C6 P1 120.84(14)
C7 C6 P1 119.43(13)
C6 C7 C8 120.49(16)
C9 C8 C7 119.73(18)
C10 C9 C8 119.77(17)
C9 C10 C11 120.62(17)
C6 C11 C10 119.67(17)
C13 C12 P2 115.92(12)
C13 C12 P1 119.06(13)
P2 C12 P1 124.19(10)
N C13 C12 178.07(19)
C15 C14 C19 120.10(16)
C15 C14 P2 119.25(13)
C19 C14 P2 120.60(14)
C14 C15 C16 119.52(18)
C17 C16 C15 119.7(2)
C18 C17 C16 120.97(18)
C17 C18 C19 120.08(19)
C18 C19 C14 119.63(19)
C25 C20 C21 118.99(16)
C25 C20 P2 119.55(13)
C21 C20 P2 121.31(13)
C22 C21 C20 119.74(17)
C23 C22 C21 121.14(17)
C22 C23 C24 119.66(17)
C25 C24 C23 119.78(18)
C24 C25 C20 120.68(17)
C31 C26 C27 119.86(16)
C31 C26 P2 120.46(13)
C27 C26 P2 119.69(14)
C28 C27 C26 119.48(18)
C29 C28 C27 120.46(18)
C28 C29 C30 120.22(18)
C31 C30 C29 119.83(19)
C30 C31 C26 120.14(17)

loop_
_geom_bond_atom_site_label_1
_geom_bond_atom_site_label_2
_geom_bond_distance
W C2 2.0063(19)
W C5 2.033(2)
W C3 2.0467(19)
W C1 2.049(2)
W C4 2.0488(19)
W P1 2.5122(5)
P1 C12 1.7792(16)
P1 C6 1.8295(16)
P2 C12 1.7283(17)
P2 C26 1.7959(17)
P2 C20 1.8035(17)
P2 C14 1.8107(17)
N C13 1.154(2)
C1 O1 1.134(2)
C2 O2 1.145(2)
C3 O3 1.138(2)
C4 O4 1.141(2)
C5 O5 1.141(2)
C6 C11 1.391(2)
C6 C7 1.392(2)
C7 C8 1.396(2)
C8 C9 1.391(3)
C9 C10 1.387(3)
C10 C11 1.397(3)
C12 C13 1.415(2)
C14 C15 1.393(3)
C14 C19 1.397(3)
C15 C16 1.401(3)
C16 C17 1.384(3)
C17 C18 1.373(3)
C18 C19 1.393(3)
C20 C25 1.395(2)
C20 C21 1.402(2)
C21 C22 1.380(2)
C22 C23 1.380(3)
C23 C24 1.390(3)
C24 C25 1.388(3)
C26 C31 1.394(2)
C26 C27 1.396(2)
C27 C28 1.390(3)
C28 C29 1.379(3)
C29 C30 1.391(3)
C30 C31 1.384(3)

loop_
_geom_torsion_atom_site_label_1
_geom_torsion_atom_site_label_2
_geom_torsion_atom_site_label_3
_geom_torsion_atom_site_label_4
_geom_torsion
C2 W P1 C12 -10.3(19)
C5 W P1 C12 124.18(9)
C3 W P1 C12 -149.85(8)
C1 W P1 C12 33.92(8)
C4 W P1 C12 -57.22(8)
C2 W P1 C6 117.1(19)
C5 W P1 C6 -108.46(9)
C3 W P1 C6 -22.49(8)
C1 W P1 C6 161.28(8)
C4 W P1 C6 70.14(8)
C2 W C1 O1 -102(8)
C5 W C1 O1 -14(8)
C3 W C1 O1 34(8)
C4 W C1 O1 169(8)
P1 W C1 O1 79(8)
C5 W C2 O2 -120(6)
C3 W C2 O2 154(6)
C1 W C2 O2 -30(6)
C4 W C2 O2 61(6)
P1 W C2 O2 14(7)
C2 W C3 O3 123(2)
C5 W C3 O3 35(2)
C1 W C3 O3 -12(3)
C4 W C3 O3 -148(2)
P1 W C3 O3 -58(2)
C2 W C4 O4 27(3)
C5 W C4 O4 -1(4)
C3 W C4 O4 -67(3)
C1 W C4 O4 117(3)
P1 W C4 O4 -154(3)
C2 W C5 O5 -31(5)
C3 W C5 O5 63(5)
C1 W C5 O5 -121(5)
C4 W C5 O5 -3(6)
P1 W C5 O5 150(5)
C12 P1 C6 C11 -135.34(15)
W P1 C6 C11 93.65(16)
C12 P1 C6 C7 46.94(17)
W P1 C6 C7 -84.07(15)
C11 C6 C7 C8 0.0(3)
P1 C6 C7 C8 177.77(14)
C6 C7 C8 C9 0.7(3)
C7 C8 C9 C10 -0.2(3)
C8 C9 C10 C11 -1.0(3)
C7 C6 C11 C10 -1.2(3)
P1 C6 C11 C10 -178.95(15)
C9 C10 C11 C6 1.8(3)
C26 P2 C12 C13 -174.35(13)
C20 P2 C12 C13 -56.17(15)
C14 P2 C12 C13 64.97(15)
C26 P2 C12 P1 16.18(14)
C20 P2 C12 P1 134.36(11)
C14 P2 C12 P1 -104.50(12)
C6 P1 C12 C13 -105.57(14)
W P1 C12 C13 24.67(16)
C6 P1 C12 P2 63.59(13)
W P1 C12 P2 -166.17(8)
P2 C12 C13 N -12(6)
P1 C12 C13 N 158(6)
C12 P2 C14 C15 -23.36(17)
C26 P2 C14 C15 -145.82(14)
C20 P2 C14 C15 100.51(15)
C12 P2 C14 C19 159.07(14)
C26 P2 C14 C19 36.61(16)
C20 P2 C14 C19 -77.06(16)
C19 C14 C15 C16 1.0(3)
P2 C14 C15 C16 -176.54(15)
C14 C15 C16 C17 0.6(3)
C15 C16 C17 C18 -1.7(3)
C16 C17 C18 C19 1.0(3)
C17 C18 C19 C14 0.6(3)
C15 C14 C19 C18 -1.7(3)
P2 C14 C19 C18 175.87(15)
C12 P2 C20 C25 169.56(14)
C26 P2 C20 C25 -70.03(16)
C14 P2 C20 C25 43.99(17)
C12 P2 C20 C21 -14.94(17)
C26 P2 C20 C21 105.47(15)
C14 P2 C20 C21 -140.51(15)
C25 C20 C21 C22 -0.3(3)
P2 C20 C21 C22 -175.86(14)
C20 C21 C22 C23 1.1(3)
C21 C22 C23 C24 -1.1(3)
C22 C23 C24 C25 0.4(3)
C23 C24 C25 C20 0.4(3)
C21 C20 C25 C24 -0.4(3)
P2 C20 C25 C24 175.22(15)
C12 P2 C26 C31 95.73(16)
C20 P2 C26 C31 -25.54(16)
C14 P2 C26 C31 -139.27(15)
C12 P2 C26 C27 -83.89(15)
C20 P2 C26 C27 154.83(14)
C14 P2 C26 C27 41.11(16)
C31 C26 C27 C28 -0.1(3)
P2 C26 C27 C28 179.48(15)
C26 C27 C28 C29 0.5(3)
C27 C28 C29 C30 -0.7(3)
C28 C29 C30 C31 0.4(3)
C29 C30 C31 C26 0.0(3)
C27 C26 C31 C30 -0.1(3)
P2 C26 C31 C30 -179.74(15)
